data_7133535
loop_
_publ_author_name
'Wu, Jia-Wei'
'Qin, Zhen'
'Dong, Qing-Shu'
'Young, David James'
'Hu, Fei-Long'
'Mi, Yan'

_publ_section_title
;
 Photomechanical responses of coordination polymers regulated by precise
 organization of the photoactive centers.
;
_journal_issue 73
_journal_name_full 'Chemical communications (Cambridge, England)'
_journal_page_first 9978
_journal_page_last 9981
_journal_paper_doi 10.1039/d4cc03471f
_journal_volume 60
_journal_year 2024
_chemical_formula_moiety 'C38 H23 Br4 Cd F N2 O4'
_chemical_formula_sum 'C44 H37 Br4 Cd F N4 O6'
_chemical_formula_weight 1168.81
_space_group_crystal_system orthorhombic
_space_group_IT_number 57
_space_group_name_Hall '-P 2c 2b'
_space_group_name_H-M_alt 'P b c m'
_atom_sites_solution_hydrogens geom
_atom_sites_solution_primary iterative
_audit_creation_date 2024-06-14
_audit_creation_method
;
Olex2 1.5
(compiled 2024.02.16 svn.r378c4104 for OlexSys, GUI svn.r6928)
;
_audit_update_record
;
2024-06-15 deposited with the CCDC.	2024-08-13 downloaded from the CCDC.
;
_cell_angle_alpha 90
_cell_angle_beta 90
_cell_angle_gamma 90
_cell_formula_units_Z 8
_cell_length_a 13.8988(5)
_cell_length_b 21.9666(6)
_cell_length_c 27.6464(13)
_cell_measurement_reflns_used 6862
_cell_measurement_temperature 169.99(10)
_cell_measurement_theta_max 73.3350
_cell_measurement_theta_min 3.1630
_cell_volume 8440.7(6)
_computing_cell_refinement 'CrysAlisPro 1.171.38.43f (Rigaku OD, 2015)'
_computing_data_collection 'CrysAlisPro 1.171.38.43f (Rigaku OD, 2015)'
_computing_data_reduction 'CrysAlisPro 1.171.38.43f (Rigaku OD, 2015)'
_computing_molecular_graphics 'Olex2 1.5 (Dolomanov et al., 2009)'
_computing_publication_material 'Olex2 1.5 (Dolomanov et al., 2009)'
_computing_structure_refinement 'SHELXL 2019/3 (Sheldrick, 2015)'
_computing_structure_solution 'olex2.solve 1.5 (Bourhis et al., 2015)'
_diffrn_ambient_temperature 169.99(10)
_diffrn_detector_area_resol_mean 5.2684
_diffrn_detector_type AtlasS2
_diffrn_measured_fraction_theta_full 0.998
_diffrn_measured_fraction_theta_max 0.975
_diffrn_measurement_details
;
List of Runs (angles in degrees, time in seconds):

  # Type    Start    End  Width  t~exp~   \w     \q     \k     \f   Frames
#--------------------------------------------------------------------------
  1  \w    -79.00  -3.00   1.00    1.50    --  -40.73 125.00-180.00   76
  2  \w   -114.00 -69.00   1.00    1.50    --  -40.73 -38.00  90.00   45
  3  \w   -113.00 -50.00   1.00    1.50    --  -40.73 -57.00 150.00   63
  4  \w    107.00 175.00   1.00    3.00    --  107.58 125.00 -90.00   68
  5  \w    146.00 175.00   1.00    3.00    --  107.58 125.00 -30.00   29
  6  \w    113.00 139.00   1.00    3.00    --  107.58 101.00-158.00   26
  7  \w    102.00 127.00   1.00    3.00    --  107.58 125.00 -30.00   25
  8  \w     36.00 133.00   1.00    3.00    --  107.58 -45.00 -90.00   97
  9  \w     41.00 103.00   1.00    3.00    --  107.58 -61.00  30.00   62
;
_diffrn_measurement_device 'four-circle diffractometer'
_diffrn_measurement_device_type 'SuperNova, Dual, Cu at zero, AtlasS2'
_diffrn_measurement_method '\w scans'
_diffrn_radiation_type CuK\a
_diffrn_radiation_wavelength 1.54184
_diffrn_reflns_av_R_equivalents 0.0392
_diffrn_reflns_av_unetI/netI 0.0432
_diffrn_reflns_Laue_measured_fraction_full 0.998
_diffrn_reflns_Laue_measured_fraction_max 0.975
_diffrn_reflns_limit_h_max 14
_diffrn_reflns_limit_h_min -17
_diffrn_reflns_limit_k_max 27
_diffrn_reflns_limit_k_min -18
_diffrn_reflns_limit_l_max 33
_diffrn_reflns_limit_l_min -33
_diffrn_reflns_number 23314
_diffrn_reflns_point_group_measured_fraction_full 0.998
_diffrn_reflns_point_group_measured_fraction_max 0.975
_diffrn_reflns_theta_full 67.684
_diffrn_reflns_theta_max 73.769
_diffrn_reflns_theta_min 3.197
_exptl_absorpt_coefficient_mu 9.070
_exptl_absorpt_correction_T_max 1.00000
_exptl_absorpt_correction_T_min 0.17459
_exptl_absorpt_correction_type multi-scan
_exptl_absorpt_process_details
;
CrysAlisPro 1.171.38.43f (Rigaku Oxford Diffraction, 2015)
Empirical absorption correction using spherical harmonics,
 implemented in SCALE3 ABSPACK scaling algorithm.
;
_exptl_crystal_colour 'light yellow'
_exptl_crystal_density_diffrn 1.840
_exptl_crystal_description needle
_exptl_crystal_F_000 4592
_exptl_crystal_size_max 0.16
_exptl_crystal_size_mid 0.1
_exptl_crystal_size_min 0.08
_refine_diff_density_max 1.320
_refine_diff_density_min -1.083
_refine_diff_density_rms 0.133
_refine_ls_extinction_coef 0.000083(12)
_refine_ls_extinction_expression Fc^*^=kFc[1+0.001xFc^2^\l^3^/sin(2\q)]^-1/4^
_refine_ls_extinction_method 'SHELXL-2019/2 (Sheldrick 2019)'
_refine_ls_goodness_of_fit_ref 1.032
_refine_ls_hydrogen_treatment constr
_refine_ls_matrix_type full
_refine_ls_number_parameters 513
_refine_ls_number_reflns 8512
_refine_ls_number_restraints 32
_refine_ls_restrained_S_all 1.044
_refine_ls_R_factor_all 0.0724
_refine_ls_R_factor_gt 0.0601
_refine_ls_shift/su_max 0.001
_refine_ls_shift/su_mean 0.000
_refine_ls_structure_factor_coef Fsqd
_refine_ls_weighting_details 'w=1/[\s^2^(Fo^2^)+(0.0795P)^2^+33.1966P] where P=(Fo^2^+2Fc^2^)/3'
_refine_ls_weighting_scheme calc
_refine_ls_wR_factor_gt 0.1552
_refine_ls_wR_factor_ref 0.1664
_reflns_Friedel_coverage 0.000
_reflns_number_gt 6812
_reflns_number_total 8512
_reflns_threshold_expression 'I > 2\s(I)'
_cod_data_source_file d4cc03471f10.cif
_cod_data_source_block cp1
_cod_depositor_comments 'Adding full bibliography for 7133535--7133538.cif.'
_cod_database_code 7133535
_shelx_shelxl_version_number 2019/3
_shelx_space_group_comment
;
The symmetry employed for this shelxl refinement is uniquely defined
by the following loop, which should always be used as a source of
symmetry information in preference to the above space-group names.
They are only intended as comments.
;
_shelx_estimated_absorpt_t_max 0.531
_shelx_estimated_absorpt_t_min 0.325
_olex2_refinement_description
;
1. Restrained distances
 C24-C23
 1.25 with sigma of 0.01
 C25-C24
 1.25 with sigma of 0.01
 Br5-C25 \\sim C41-C25
 with sigma of 0.02
2. Uiso/Uaniso restraints and constraints
C27 \\sim C1B: within 2A with sigma of 0.02 and sigma for terminal atoms of
0.04 within 2A
C45 \\sim C46: within 2A with sigma of 0.02 and sigma for terminal atoms of
0.04 within 2A
C23 \\sim C24 \\sim C25 \\sim C26: within 2A with sigma of 0.01 and sigma for
terminal atoms of 0.02 within 2A
Uanis(C41) \\sim Ueq: with sigma of 0.005 and sigma for terminal atoms of 0.01
Uanis(C1B) \\sim Ueq: with sigma of 0.02 and sigma for terminal atoms of 0.04
Uanis(Br5) = Uanis(C41)
3. Others
 Sof(Br4)=1-FVAR(1)
 Sof(Br5)=FVAR(1)
 Fixed Sof: H39(0.5) C29(0.5) C1B(0.5) H1B(0.5) C1A(0.5) H1A(0.5) C26(0.5)
 C27(0.5) H27(0.5) C28(0.5) H28(0.5) C24(0.5) H24(0.5) C25(0.5) H25(0.5)
 C41(0.5) C46(0.5) H46(0.5) C44(0.5) H44(0.5) C43(0.5) C45(0.5) H45(0.5)
 C42(0.5) H42(0.5) C40(0.5) H40(0.5) F1(0.5)
4.a Aromatic/amide H refined with riding coordinates:
 C21(H21), C16(H16), C18(H18), C37(H37), C10(H10), C22(H22), C19(H19),
 C35(H35), C15(H15), C31(H31), C34(H34), C7(H7), C14(H14), C33(H33), C39(H39),
 C12(H12), C30(H30), C3(H3), C1B(H1B), C1A(H1A), C27(H27), C28(H28), C5(H5),
 C24(H24), C25(H25), C46(H46), C44(H44), C45(H45), C42(H42), C40(H40)
4.b Fitted hexagon refined as free rotating group:
 C29(C1B,C1A,C26,C27,C28), C41(C46,C44,C43,C45,C42)
;
_smtbx_masks_special_details
;
A solvent mask was calculated and 620 electrons were 
found in a volume of 1710\%A^3^ in 1 void per unit cell. 
This is consistent with the presence of 
4[C3H7NO] per formula unit 
which account for 640 electrons 
per unit cell.
;
_olex2_submission_special_instructions 'No special instructions were received'
_oxdiff_exptl_absorpt_empirical_details
;
Empirical correction (ABSPACK) includes:
- Absorption correction using spherical harmonics
- Frame scaling
;

loop_
_space_group_symop_operation_xyz
'x, y, z'
'-x, -y, z+1/2'
'-x, y+1/2, -z+1/2'
'x, -y+1/2, -z'
'-x, -y, -z'
'x, y, -z-1/2'
'x, -y-1/2, z-1/2'
'-x, y-1/2, z'

loop_
_atom_site_label
_atom_site_type_symbol
_atom_site_fract_x
_atom_site_fract_y
_atom_site_fract_z
_atom_site_U_iso_or_equiv
_atom_site_adp_type
_atom_site_occupancy
_atom_site_site_symmetry_order
_atom_site_calc_flag
_atom_site_refinement_flags_posn
_atom_site_refinement_flags_adp
_atom_site_refinement_flags_occupancy
_atom_site_disorder_assembly
_atom_site_disorder_group
Cd1 Cd 0.42087(3) 0.42881(2) 0.49920(2) 0.03322(13) Uani 1 1 d . . . . .
Br1 Br 0.03630(5) 0.51678(4) 0.42366(4) 0.0607(2) Uani 1 1 d . . . . .
Br3 Br 0.12534(6) 0.15086(4) 0.41025(5) 0.0744(3) Uani 1 1 d . . . . .
Br5 Br -0.0775(5) 0.3675(3) 0.3999(3) 0.071(2) Uani 0.138(3) 1 d . . P A 1
O1 O 0.4122(3) 0.53283(19) 0.47630(16) 0.0374(9) Uani 1 1 d . . . . .
O2 O 0.4612(3) 0.6257(2) 0.45733(16) 0.0410(10) Uani 1 1 d . . . . .
O3 O 0.3384(3) 0.3337(2) 0.48779(18) 0.0460(11) Uani 1 1 d . . . . .
O4 O 0.2649(3) 0.4191(2) 0.46814(19) 0.0487(11) Uani 1 1 d . . . . .
N2 N 0.4988(3) 0.4102(2) 0.42736(17) 0.0351(10) Uani 1 1 d . . . . .
N1 N 0.3506(3) 0.4520(2) 0.57272(16) 0.0338(10) Uani 1 1 d . . . . .
C21 C 0.2456(5) 0.4661(3) 0.750000 0.0289(15) Uani 1 2 d S T P . .
H21 H 0.313849 0.463899 0.749999 0.035 Uiso 1 2 calc R U P . .
C36 C 0.6502(4) 0.3835(2) 0.2939(2) 0.0298(11) Uani 1 1 d . . . . .
C17 C 0.2498(4) 0.4638(2) 0.66025(19) 0.0289(11) Uani 1 1 d . . . . .
C16 C 0.2232(4) 0.4964(3) 0.6192(2) 0.0361(12) Uani 1 1 d . . . . .
H16 H 0.169880 0.523460 0.620247 0.043 Uiso 1 1 calc R U . . .
C18 C 0.3294(4) 0.4254(3) 0.6562(2) 0.0355(12) Uani 1 1 d . . . . .
H18 H 0.351177 0.402918 0.683467 0.043 Uiso 1 1 calc R U . . .
C37 C 0.7497(4) 0.3737(3) 0.2936(2) 0.0330(12) Uani 1 1 d . . . . .
H37 H 0.783252 0.369885 0.323356 0.040 Uiso 1 1 calc R U . . .
C10 C 0.2279(4) 0.5569(3) 0.4373(2) 0.0383(13) Uani 1 1 d . . . . .
H10 H 0.234099 0.522061 0.457444 0.046 Uiso 1 1 calc R U . . .
C20 C 0.1955(4) 0.4678(3) 0.70621(19) 0.0316(11) Uani 1 1 d . . . . .
C8 C 0.3981(4) 0.5838(3) 0.4569(2) 0.0338(12) Uani 1 1 d . . . . .
C22 C 0.0960(4) 0.4710(3) 0.7068(2) 0.0381(13) Uani 1 1 d . . . . .
H22 H 0.062893 0.472969 0.676791 0.046 Uiso 1 1 calc R U . . .
C19 C 0.3765(4) 0.4205(3) 0.6124(2) 0.0360(12) Uani 1 1 d . . . . .
H19 H 0.429675 0.393506 0.610128 0.043 Uiso 1 1 calc R U . . .
C38 C 0.8006(6) 0.3696(4) 0.250000 0.0357(17) Uani 1 2 d S T P . .
C35 C 0.6017(5) 0.3878(4) 0.250000 0.0336(17) Uani 1 2 d S T P . .
H35 H 0.534060 0.393907 0.250000 0.040 Uiso 1 2 calc R U P . .
C15 C 0.2749(4) 0.4891(3) 0.5769(2) 0.0352(12) Uani 1 1 d . . . . .
H15 H 0.255466 0.511707 0.549297 0.042 Uiso 1 1 calc R U . . .
C9 C 0.3044(4) 0.5962(3) 0.4306(2) 0.0350(12) Uani 1 1 d . . . . .
C1 C 0.2685(4) 0.3621(3) 0.4713(2) 0.0383(13) Uani 1 1 d . . . . .
C31 C 0.6247(4) 0.3611(3) 0.3820(2) 0.0383(13) Uani 1 1 d . . . . .
H31 H 0.677517 0.333605 0.381951 0.046 Uiso 1 1 calc R U . . .
C34 C 0.4732(5) 0.4392(3) 0.3868(2) 0.0434(14) Uani 1 1 d . . . . .
H34 H 0.420153 0.466380 0.388081 0.052 Uiso 1 1 calc R U . . .
C7 C 0.1913(5) 0.2657(3) 0.4423(3) 0.0447(15) Uani 1 1 d . . . . .
H7 H 0.252690 0.246770 0.443592 0.054 Uiso 1 1 calc R U . . .
C32 C 0.5984(4) 0.3913(3) 0.3400(2) 0.0331(12) Uani 1 1 d . . . . .
C23 C 0.0411(5) 0.4714(4) 0.750000 0.0425(19) Uani 1 2 d DS TU P . .
C14 C 0.2961(5) 0.6474(3) 0.4006(2) 0.0403(13) Uani 1 1 d . . . . .
H14 H 0.348418 0.674856 0.396989 0.048 Uiso 1 1 calc R U . . .
C2 C 0.1802(5) 0.3263(3) 0.4550(3) 0.0429(14) Uani 1 1 d . . . . .
C33 C 0.5198(5) 0.4316(3) 0.3435(2) 0.0434(14) Uani 1 1 d . . . . .
H33 H 0.499087 0.453515 0.315738 0.052 Uiso 1 1 calc R U . . .
C39 C 0.9053(6) 0.3640(4) 0.250000 0.047(2) Uani 1 2 d S T P . .
H39 H 0.931341 0.356936 0.281262 0.057 Uiso 0.5 1 calc R U P C .
C12 C 0.1318(5) 0.6197(3) 0.3831(2) 0.0446(15) Uani 1 1 d . . . . .
H12 H 0.072505 0.627830 0.367277 0.054 Uiso 1 1 calc R U . . .
C30 C 0.5726(5) 0.3716(3) 0.4242(2) 0.0389(13) Uani 1 1 d . . . . .
H30 H 0.590684 0.349937 0.452549 0.047 Uiso 1 1 calc R U . . .
C11 C 0.1416(4) 0.5695(3) 0.4137(2) 0.0400(13) Uani 1 1 d . . . . .
C6 C 0.1103(5) 0.2332(3) 0.4277(3) 0.0505(18) Uani 1 1 d . . . . .
C3 C 0.0913(5) 0.3541(3) 0.4545(3) 0.057(2) Uani 1 1 d . . . . .
H3 H 0.085010 0.395768 0.463037 0.069 Uiso 1 1 calc R U . . .
C29 C -0.4253(5) 0.4307(5) 0.7519(8) 0.062(4) Uani 0.5 1 d G . P B -1
C1B C -0.3892(7) 0.4391(6) 0.7983(6) 0.049(4) Uani 0.5 1 d G U P B -1
H1B H -0.430539 0.435288 0.825480 0.059 Uiso 0.5 1 calc R U P B -1
C1A C -0.2925(7) 0.4530(6) 0.8049(3) 0.048(4) Uani 0.5 1 d G . P B -1
H1A H -0.267808 0.458721 0.836629 0.058 Uiso 0.5 1 calc R U P B -1
C26 C -0.2320(4) 0.4586(4) 0.7651(3) 0.040(3) Uani 0.5 1 d G U P B -1
C27 C -0.2681(8) 0.4502(7) 0.7187(3) 0.065(6) Uani 0.5 1 d G . P B -1
H27 H -0.226782 0.454011 0.691534 0.078 Uiso 0.5 1 calc R U P B -1
C28 C -0.3648(9) 0.4363(8) 0.7121(5) 0.077(7) Uani 0.5 1 d G . P B -1
H28 H -0.389514 0.430579 0.680385 0.092 Uiso 0.5 1 calc R U P B -1
C5 C 0.0194(5) 0.2595(3) 0.4269(4) 0.063(2) Uani 1 1 d . . . . .
H5 H -0.035336 0.236836 0.416878 0.076 Uiso 1 1 calc R U . . .
C24 C -0.0540(6) 0.4681(6) 0.7425(6) 0.054(3) Uani 0.5 1 d D U P B -1
H24 H -0.071696 0.466403 0.709303 0.065 Uiso 0.5 1 calc R U P B -1
Br2 Br 0.19911(7) 0.72312(4) 0.33312(4) 0.0679(3) Uani 1 1 d . . . . .
C13 C 0.2105(5) 0.6574(3) 0.3765(2) 0.0442(14) Uani 1 1 d . . . . .
C4 C 0.0108(5) 0.3201(3) 0.4413(4) 0.067(2) Uani 1 1 d . . . . .
C25 C -0.1251(8) 0.4668(6) 0.7715(4) 0.042(2) Uani 0.5 1 d D U P B -1
H25 H -0.106800 0.472294 0.804370 0.050 Uiso 0.5 1 calc R U P B -1
Br4 Br -0.11411(7) 0.35601(5) 0.44435(7) 0.0923(7) Uani 0.862(3) 1 d . . P A 2
C41 C 1.0740(5) 0.3703(5) 0.2214(4) 0.071(2) Uani 0.5 1 d G U P C -1
C46 C 1.1184(8) 0.3694(4) 0.2664(3) 0.052(4) Uani 0.5 1 d G . P C -1
H46 H 1.080894 0.364440 0.294870 0.063 Uiso 0.5 1 calc R U P C -1
C44 C 1.2176(8) 0.3759(5) 0.2698(4) 0.081(8) Uani 0.5 1 d G . P C -1
H44 H 1.247992 0.375271 0.300598 0.097 Uiso 0.5 1 calc R U P C -1
C43 C 1.2725(5) 0.3832(5) 0.2282(5) 0.079(7) Uani 0.5 1 d G . P C -1
C45 C 1.2281(7) 0.3840(5) 0.1831(4) 0.074(5) Uani 0.5 1 d G . P C -1
H45 H 1.265561 0.389022 0.154672 0.089 Uiso 0.5 1 calc R U P C -1
C42 C 1.1288(7) 0.3776(6) 0.1797(3) 0.065(4) Uani 0.5 1 d G . P C -1
H42 H 1.098462 0.378191 0.148943 0.078 Uiso 0.5 1 calc R U P C -1
C40 C 0.9683(9) 0.3666(6) 0.2174(5) 0.046(3) Uani 0.5 1 d . . P C -1
H40 H 0.944065 0.366198 0.185286 0.055 Uiso 0.5 1 calc R U P C -1
F3 F -0.5191(4) 0.4167(4) 0.750000 0.082(2) Uani 1 2 d S T P . .
F1 F 1.3668(7) 0.3902(6) 0.2317(5) 0.111(7) Uani 0.5 1 d . . P . .

loop_
_atom_site_aniso_label
_atom_site_aniso_U_11
_atom_site_aniso_U_22
_atom_site_aniso_U_33
_atom_site_aniso_U_23
_atom_site_aniso_U_13
_atom_site_aniso_U_12
Cd1 0.0292(2) 0.0448(2) 0.0257(2) -0.00101(16) -0.00196(15) -0.00685(16)
Br1 0.0299(3) 0.0641(5) 0.0881(6) 0.0266(4) -0.0177(3) -0.0066(3)
Br3 0.0415(4) 0.0485(4) 0.1333(9) -0.0342(5) -0.0137(5) 0.0007(3)
Br5 0.048(3) 0.069(3) 0.097(4) -0.012(3) -0.032(3) 0.020(2)
O1 0.031(2) 0.043(2) 0.039(2) 0.0030(19) -0.0060(17) -0.0043(17)
O2 0.031(2) 0.051(2) 0.041(2) 0.004(2) -0.0049(18) -0.0068(18)
O3 0.032(2) 0.051(2) 0.055(3) 0.004(2) -0.015(2) -0.0058(19)
O4 0.043(2) 0.043(2) 0.060(3) -0.002(2) -0.020(2) -0.0096(19)
N2 0.032(2) 0.047(3) 0.027(2) -0.007(2) 0.003(2) -0.007(2)
N1 0.033(2) 0.045(3) 0.023(2) -0.001(2) -0.0006(19) -0.006(2)
C21 0.020(3) 0.037(4) 0.029(4) 0.000 0.000 -0.007(3)
C36 0.027(2) 0.032(3) 0.031(3) -0.001(2) -0.001(2) -0.005(2)
C17 0.028(2) 0.034(3) 0.025(3) -0.004(2) -0.002(2) -0.004(2)
C16 0.037(3) 0.043(3) 0.029(3) 0.000(2) -0.004(2) 0.001(2)
C18 0.030(3) 0.048(3) 0.029(3) 0.003(2) -0.001(2) -0.002(2)
C37 0.032(3) 0.037(3) 0.030(3) 0.004(2) -0.004(2) -0.001(2)
C10 0.034(3) 0.044(3) 0.036(3) 0.003(3) -0.005(2) 0.000(3)
C20 0.027(3) 0.041(3) 0.027(3) 0.000(2) -0.003(2) -0.004(2)
C8 0.032(3) 0.039(3) 0.031(3) -0.006(2) -0.001(2) -0.002(2)
C22 0.028(3) 0.044(3) 0.042(3) 0.003(3) -0.008(2) -0.002(2)
C19 0.032(3) 0.046(3) 0.030(3) -0.002(2) 0.001(2) 0.001(2)
C38 0.029(4) 0.037(4) 0.041(5) 0.000 0.000 -0.001(3)
C35 0.022(3) 0.049(5) 0.030(4) 0.000 0.000 0.001(3)
C15 0.042(3) 0.040(3) 0.024(3) 0.003(2) -0.008(2) -0.005(2)
C9 0.032(3) 0.039(3) 0.035(3) -0.004(2) -0.001(2) 0.002(2)
C1 0.036(3) 0.042(3) 0.037(3) -0.001(3) -0.008(2) -0.008(3)
C31 0.035(3) 0.046(3) 0.034(3) 0.003(3) 0.002(2) 0.002(3)
C34 0.036(3) 0.059(4) 0.035(3) -0.006(3) 0.003(3) 0.007(3)
C7 0.033(3) 0.041(3) 0.061(4) -0.007(3) -0.011(3) -0.002(3)
C32 0.028(3) 0.044(3) 0.028(3) -0.002(2) -0.002(2) -0.006(2)
C23 0.028(4) 0.042(4) 0.058(5) 0.000 0.000 0.004(3)
C14 0.039(3) 0.040(3) 0.042(3) 0.000(3) 0.002(3) -0.001(3)
C2 0.039(3) 0.041(3) 0.049(4) -0.001(3) -0.016(3) -0.007(3)
C33 0.039(3) 0.064(4) 0.027(3) 0.002(3) -0.002(2) 0.008(3)
C39 0.030(4) 0.049(5) 0.063(6) 0.000 0.000 0.005(4)
C12 0.037(3) 0.055(4) 0.042(3) -0.002(3) -0.003(3) 0.012(3)
C30 0.045(3) 0.048(3) 0.024(3) 0.006(3) 0.003(2) -0.002(3)
C11 0.028(3) 0.045(3) 0.047(4) 0.004(3) -0.002(3) 0.003(2)
C6 0.039(3) 0.037(3) 0.075(5) -0.014(3) -0.016(3) 0.000(3)
C3 0.042(4) 0.043(4) 0.087(6) -0.009(4) -0.028(4) 0.005(3)
C29 0.013(4) 0.087(9) 0.086(10) -0.03(3) 0.00(2) -0.003(5)
C1B 0.011(6) 0.072(9) 0.065(10) -0.004(8) -0.001(6) 0.001(6)
C1A 0.024(7) 0.069(9) 0.051(10) 0.001(8) 0.003(6) -0.010(6)
C26 0.037(6) 0.052(6) 0.029(6) 0.000(4) 0.002(4) 0.003(5)
C27 0.035(9) 0.104(14) 0.056(12) -0.035(11) -0.009(8) 0.006(9)
C28 0.020(9) 0.14(2) 0.072(14) -0.027(13) -0.006(9) 0.009(10)
C5 0.040(4) 0.052(4) 0.099(7) -0.018(4) -0.025(4) -0.001(3)
C24 0.035(4) 0.060(5) 0.068(7) -0.001(6) -0.010(5) 0.001(4)
Br2 0.0718(6) 0.0632(5) 0.0685(6) 0.0275(4) -0.0079(4) 0.0026(4)
C13 0.042(3) 0.052(4) 0.039(3) 0.004(3) 0.000(3) 0.007(3)
C4 0.040(4) 0.048(4) 0.111(7) -0.009(4) -0.024(4) 0.003(3)
C25 0.033(5) 0.055(5) 0.037(5) 0.000(5) -0.003(4) 0.001(5)
Br4 0.0358(5) 0.0690(7) 0.1721(19) -0.0337(8) -0.0281(7) 0.0149(4)
C41 0.048(3) 0.069(3) 0.097(4) -0.012(3) -0.032(3) 0.020(2)
C46 0.053(8) 0.042(6) 0.062(10) 0.002(6) -0.001(6) 0.006(6)
C44 0.047(9) 0.055(8) 0.14(2) 0.013(10) -0.024(10) -0.005(8)
C43 0.027(7) 0.083(12) 0.128(19) 0.005(10) -0.005(9) -0.003(8)
C45 0.031(7) 0.081(11) 0.110(16) -0.014(11) 0.033(9) 0.000(7)
C42 0.036(7) 0.090(12) 0.070(11) -0.018(9) 0.014(7) -0.003(8)
C40 0.029(6) 0.051(7) 0.057(8) -0.003(6) 0.005(6) -0.002(5)
F3 0.018(2) 0.148(7) 0.079(5) 0.000 0.000 -0.003(3)
F1 0.032(4) 0.131(9) 0.17(2) 0.007(9) 0.005(6) -0.010(5)

loop_
_atom_type_symbol
_atom_type_description
_atom_type_scat_dispersion_real
_atom_type_scat_dispersion_imag
_atom_type_scat_source
C C 0.0181 0.0091 'International Tables Vol C Tables 4.2.6.8 and 6.1.1.4'
H H 0.0000 0.0000 'International Tables Vol C Tables 4.2.6.8 and 6.1.1.4'
Br Br -0.6763 1.2805 'International Tables Vol C Tables 4.2.6.8 and 6.1.1.4'
Cd Cd 0.1185 4.6533 'International Tables Vol C Tables 4.2.6.8 and 6.1.1.4'
F F 0.0727 0.0534 'International Tables Vol C Tables 4.2.6.8 and 6.1.1.4'
N N 0.0311 0.0180 'International Tables Vol C Tables 4.2.6.8 and 6.1.1.4'
O O 0.0492 0.0322 'International Tables Vol C Tables 4.2.6.8 and 6.1.1.4'

loop_
_geom_angle_atom_site_label_1
_geom_angle_atom_site_label_2
_geom_angle_atom_site_label_3
_geom_angle
_geom_angle_site_symmetry_1
_geom_angle_site_symmetry_3
_geom_angle_publ_flag
O1 Cd1 O1 78.44(14) . 5_666 ?
O1 Cd1 O3 141.01(14) . . ?
O1 Cd1 C1 165.80(17) 5_666 . ?
O1 Cd1 C1 114.07(16) . . ?
O2 Cd1 O1 131.25(14) 5_666 . ?
O2 Cd1 O1 53.29(14) 5_666 5_666 ?
O2 Cd1 O3 87.57(14) 5_666 . ?
O2 Cd1 C1 114.67(17) 5_666 . ?
O3 Cd1 O1 138.87(14) . 5_666 ?
O3 Cd1 C1 27.49(17) . . ?
O4 Cd1 O1 86.75(14) . . ?
O4 Cd1 O1 165.10(15) . 5_666 ?
O4 Cd1 O2 141.61(15) . 5_666 ?
O4 Cd1 O3 55.29(15) . . ?
O4 Cd1 C1 27.81(17) . . ?
N2 Cd1 O1 81.96(15) . 5_666 ?
N2 Cd1 O1 87.96(16) . . ?
N2 Cd1 O2 91.31(17) . 5_666 ?
N2 Cd1 O3 87.54(17) . . ?
N2 Cd1 O4 95.91(18) . . ?
N2 Cd1 N1 176.18(16) . . ?
N2 Cd1 C1 91.49(18) . . ?
N1 Cd1 O1 90.03(16) . . ?
N1 Cd1 O1 94.46(15) . 5_666 ?
N1 Cd1 O2 87.57(16) . 5_666 ?
N1 Cd1 O3 96.06(17) . . ?
N1 Cd1 O4 87.21(17) . . ?
N1 Cd1 C1 92.29(18) . . ?
Cd1 O1 Cd1 101.55(14) . 5_666 ?
C8 O1 Cd1 168.3(4) . . ?
C8 O1 Cd1 87.8(3) . 5_666 ?
C8 O2 Cd1 96.8(4) . 5_666 ?
C1 O3 Cd1 89.1(4) . . ?
C1 O4 Cd1 91.7(4) . . ?
C34 N2 Cd1 121.0(4) . . ?
C30 N2 Cd1 122.1(4) . . ?
C30 N2 C34 116.9(5) . . ?
C19 N1 Cd1 119.3(4) . . ?
C15 N1 Cd1 123.0(4) . . ?
C15 N1 C19 117.0(5) . . ?
C20 C21 H21 119.9 6_557 . ?
C20 C21 H21 119.9 . . ?
C20 C21 C20 120.2(7) . 6_557 ?
C37 C36 C32 120.5(5) . . ?
C35 C36 C37 118.9(5) . . ?
C35 C36 C32 120.6(5) . . ?
C16 C17 C18 117.2(5) . . ?
C16 C17 C20 122.2(5) . . ?
C18 C17 C20 120.6(5) . . ?
C17 C16 H16 120.3 . . ?
C15 C16 C17 119.4(5) . . ?
C15 C16 H16 120.3 . . ?
C17 C18 H18 120.2 . . ?
C19 C18 C17 119.5(5) . . ?
C19 C18 H18 120.2 . . ?
C36 C37 H37 119.5 . . ?
C36 C37 C38 121.0(5) . . ?
C38 C37 H37 119.5 . . ?
C9 C10 H10 120.8 . . ?
C9 C10 C11 118.4(6) . . ?
C11 C10 H10 120.8 . . ?
C21 C20 C17 119.3(5) . . ?
C22 C20 C21 119.2(5) . . ?
C22 C20 C17 121.5(5) . . ?
O1 C8 O2 122.2(5) . . ?
O1 C8 C9 119.9(5) . . ?
O2 C8 C9 117.9(5) . . ?
C20 C22 H22 118.4 . . ?
C20 C22 C23 123.3(6) . . ?
C23 C22 H22 118.4 . . ?
N1 C19 C18 123.2(5) . . ?
N1 C19 H19 118.4 . . ?
C18 C19 H19 118.4 . . ?
C37 C38 C37 118.8(7) . 6_556 ?
C37 C38 C39 120.6(4) . . ?
C37 C38 C39 120.6(4) 6_556 . ?
C36 C35 C36 121.5(7) . 6_556 ?
C36 C35 H35 119.3 . . ?
C36 C35 H35 119.3 6_556 . ?
N1 C15 C16 123.7(5) . . ?
N1 C15 H15 118.2 . . ?
C16 C15 H15 118.2 . . ?
C10 C9 C8 119.0(5) . . ?
C10 C9 C14 121.1(6) . . ?
C14 C9 C8 119.9(5) . . ?
O3 C1 Cd1 63.4(3) . . ?
O3 C1 O4 123.9(5) . . ?
O3 C1 C2 118.6(5) . . ?
O4 C1 Cd1 60.5(3) . . ?
O4 C1 C2 117.5(5) . . ?
C2 C1 Cd1 178.0(4) . . ?
C32 C31 H31 120.5 . . ?
C32 C31 C30 119.0(6) . . ?
C30 C31 H31 120.5 . . ?
N2 C34 H34 118.3 . . ?
N2 C34 C33 123.3(6) . . ?
C33 C34 H34 118.3 . . ?
C2 C7 H7 120.8 . . ?
C2 C7 C6 118.4(6) . . ?
C6 C7 H7 120.8 . . ?
C31 C32 C36 122.6(5) . . ?
C31 C32 C33 116.7(5) . . ?
C33 C32 C36 120.6(5) . . ?
C22 C23 C22 114.8(7) . 6_557 ?
C24 C23 C22 113.6(8) . . ?
C24 C23 C22 131.4(8) . 6_557 ?
C9 C14 H14 120.5 . . ?
C13 C14 C9 118.9(6) . . ?
C13 C14 H14 120.5 . . ?
C7 C2 C1 118.8(6) . . ?
C3 C2 C1 119.7(6) . . ?
C3 C2 C7 121.5(6) . . ?
C34 C33 C32 120.0(6) . . ?
C34 C33 H33 120.0 . . ?
C32 C33 H33 120.0 . . ?
C38 C39 H39 113.2 . . ?
C38 C39 H39 113.19(8) . 6_556 ?
H39 C39 H39 130.9 . 6_556 ?
C40 C39 C38 133.6(7) . . ?
C40 C39 H39 24.5(7) . 6_556 ?
C40 C39 H39 113.2 . . ?
C11 C12 H12 120.8 . . ?
C13 C12 H12 120.8 . . ?
C13 C12 C11 118.3(6) . . ?
N2 C30 C31 124.0(6) . . ?
N2 C30 H30 118.0 . . ?
C31 C30 H30 118.0 . . ?
C10 C11 Br1 118.6(5) . . ?
C10 C11 C12 121.7(6) . . ?
C12 C11 Br1 119.8(5) . . ?
C7 C6 Br3 118.5(5) . . ?
C5 C6 Br3 119.7(5) . . ?
C5 C6 C7 121.8(6) . . ?
C2 C3 H3 120.5 . . ?
C2 C3 C4 119.1(6) . . ?
C4 C3 H3 120.5 . . ?
C1B C29 C28 120.0 . . ?
F3 C29 C1B 114.7(13) . . ?
F3 C29 C28 125.3(13) . . ?
C29 C1B H1B 120.0 . . ?
C29 C1B C1A 120.0 . . ?
C1A C1B H1B 120.0 . . ?
C1B C1A H1A 120.0 . . ?
C1B C1A C26 120.0 . . ?
C26 C1A H1A 120.0 . . ?
C1A C26 C25 120.9(7) . . ?
C27 C26 C1A 120.0 . . ?
C27 C26 C25 118.7(7) . . ?
C26 C27 H27 120.0 . . ?
C26 C27 C28 120.0 . . ?
C28 C27 H27 120.0 . . ?
C29 C28 H28 120.0 . . ?
C27 C28 C29 120.0 . . ?
C27 C28 H28 120.0 . . ?
C6 C5 H5 121.0 . . ?
C6 C5 C4 118.0(6) . . ?
C4 C5 H5 121.0 . . ?
C23 C24 H24 114.0 . . ?
C25 C24 C23 131.9(15) . . ?
C25 C24 H24 114.0 . . ?
C14 C13 C12 121.5(6) . . ?
C14 C13 Br2 120.1(5) . . ?
C12 C13 Br2 118.4(5) . . ?
C3 C4 Br5 111.7(6) . . ?
C3 C4 C5 121.1(7) . . ?
C3 C4 Br4 119.9(6) . . ?
C5 C4 Br5 113.0(6) . . ?
C5 C4 Br4 119.0(5) . . ?
C26 C25 H25 113.1 . . ?
C24 C25 C26 133.9(11) . . ?
C24 C25 H25 113.1 . . ?
C46 C41 C42 120.0 . . ?
C46 C41 C40 120.5(9) . . ?
C42 C41 C40 119.4(9) . . ?
C41 C46 H46 120.0 . . ?
C41 C46 C44 120.0 . . ?
C44 C46 H46 120.0 . . ?
C46 C44 H44 120.0 . . ?
C43 C44 C46 120.0 . . ?
C43 C44 H44 120.0 . . ?
C44 C43 C45 120.0 . . ?
F1 C43 C44 119.8(11) . . ?
F1 C43 C45 120.2(11) . . ?
C43 C45 H45 120.0 . . ?
C42 C45 C43 120.0 . . ?
C42 C45 H45 120.0 . . ?
C41 C42 H42 120.0 . . ?
C45 C42 C41 120.0 . . ?
C45 C42 H42 120.0 . . ?
C39 C40 H39 45.1(11) . 6_556 ?
C39 C40 C41 130.0(13) . . ?
C39 C40 H40 115.0 . . ?
C41 C40 H39 159(2) . 6_556 ?
C41 C40 H40 115.0 . . ?
H40 C40 H39 74.4 . 6_556 ?
F1 F1 C43 94.2(9) 6_556 . ?

loop_
_geom_bond_atom_site_label_1
_geom_bond_atom_site_label_2
_geom_bond_distance
_geom_bond_site_symmetry_2
_geom_bond_publ_flag
Cd1 O1 2.560(4) 5_666 ?
Cd1 O1 2.374(4) . ?
Cd1 O2 2.359(4) 5_666 ?
Cd1 O3 2.404(4) . ?
Cd1 O4 2.342(4) . ?
Cd1 N2 2.298(5) . ?
Cd1 N1 2.312(5) . ?
Cd1 C1 2.689(6) . ?
Br1 C11 1.887(6) . ?
Br3 C6 1.884(6) . ?
Br5 C4 1.974(10) . ?
O1 C8 1.258(7) . ?
O2 C8 1.270(7) . ?
O3 C1 1.242(7) . ?
O4 C1 1.255(8) . ?
N2 C34 1.336(8) . ?
N2 C30 1.334(8) . ?
N1 C19 1.346(8) . ?
N1 C15 1.336(8) . ?
C21 H21 0.9500 . ?
C21 C20 1.397(6) 6_557 ?
C21 C20 1.397(6) . ?
C36 C37 1.399(8) . ?
C36 C35 1.392(6) . ?
C36 C32 1.474(8) . ?
C17 C16 1.393(8) . ?
C17 C18 1.395(8) . ?
C17 C20 1.480(7) . ?
C16 H16 0.9500 . ?
C16 C15 1.381(8) . ?
C18 H18 0.9500 . ?
C18 C19 1.381(8) . ?
C37 H37 0.9500 . ?
C37 C38 1.400(7) . ?
C10 H10 0.9500 . ?
C10 C9 1.382(9) . ?
C10 C11 1.393(8) . ?
C20 C22 1.386(8) . ?
C8 C9 1.515(8) . ?
C22 H22 0.9500 . ?
C22 C23 1.417(7) . ?
C19 H19 0.9500 . ?
C38 C39 1.461(11) . ?
C35 H35 0.9500 . ?
C15 H15 0.9500 . ?
C9 C14 1.403(9) . ?
C1 C2 1.525(8) . ?
C31 H31 0.9500 . ?
C31 C32 1.385(8) . ?
C31 C30 1.394(8) . ?
C34 H34 0.9500 . ?
C34 C33 1.373(8) . ?
C7 H7 0.9500 . ?
C7 C2 1.384(9) . ?
C7 C6 1.394(9) . ?
C32 C33 1.409(9) . ?
C23 C24 1.340(8) . ?
C14 H14 0.9500 . ?
C14 C13 1.381(9) . ?
C2 C3 1.379(9) . ?
C33 H33 0.9500 . ?
C39 H39 0.9500 . ?
C39 H39 0.9500 6_556 ?
C39 C40 1.258(14) . ?
C12 H12 0.9500 . ?
C12 C11 1.397(9) . ?
C12 C13 1.384(10) . ?
C30 H30 0.9500 . ?
C6 C5 1.389(10) . ?
C3 H3 0.9500 . ?
C3 C4 1.393(10) . ?
C29 C1B 1.3900 . ?
C29 C28 1.3900 . ?
C29 F3 1.340(8) . ?
C1B H1B 0.9500 . ?
C1B C1A 1.3900 . ?
C1A H1A 0.9500 . ?
C1A C26 1.3900 . ?
C26 C27 1.3900 . ?
C26 C25 1.507(13) . ?
C27 H27 0.9500 . ?
C27 C28 1.3900 . ?
C28 H28 0.9500 . ?
C5 H5 0.9500 . ?
C5 C4 1.396(10) . ?
C24 H24 0.9500 . ?
C24 C25 1.274(9) . ?
Br2 C13 1.884(7) . ?
C4 Br4 1.908(7) . ?
C25 H25 0.9500 . ?
C41 C46 1.3900 . ?
C41 C42 1.3900 . ?
C41 C40 1.475(14) . ?
C46 H46 0.9500 . ?
C46 C44 1.3900 . ?
C44 H44 0.9500 . ?
C44 C43 1.3900 . ?
C43 C45 1.3900 . ?
C43 F1 1.323(11) . ?
C45 H45 0.9500 . ?
C45 C42 1.3900 . ?
C42 H42 0.9500 . ?
C40 H40 0.9500 . ?
F1 F1 1.01(3) 6_556 ?

loop_
_geom_torsion_atom_site_label_1
_geom_torsion_atom_site_label_2
_geom_torsion_atom_site_label_3
_geom_torsion_atom_site_label_4
_geom_torsion
_geom_torsion_site_symmetry_1
_geom_torsion_site_symmetry_2
_geom_torsion_site_symmetry_3
_geom_torsion_site_symmetry_4
_geom_torsion_publ_flag
Cd1 O1 C8 O2 -142.9(16) . . . . ?
Cd1 O1 C8 O2 0.2(6) 5_666 . . . ?
Cd1 O1 C8 C9 35(2) . . . . ?
Cd1 O1 C8 C9 178.2(5) 5_666 . . . ?
Cd1 O2 C8 O1 -0.2(6) 5_666 . . . ?
Cd1 O2 C8 C9 -178.3(4) 5_666 . . . ?
Cd1 O3 C1 O4 -1.7(7) . . . . ?
Cd1 O3 C1 C2 -179.9(5) . . . . ?
Cd1 O4 C1 O3 1.8(7) . . . . ?
Cd1 O4 C1 C2 180.0(5) . . . . ?
Cd1 N2 C34 C33 177.3(5) . . . . ?
Cd1 N2 C30 C31 -176.9(5) . . . . ?
Cd1 N1 C19 C18 -171.0(5) . . . . ?
Cd1 N1 C15 C16 170.0(4) . . . . ?
Br3 C6 C5 C4 178.4(7) . . . . ?
O1 C8 C9 C10 14.1(8) . . . . ?
O1 C8 C9 C14 -166.7(6) . . . . ?
O2 C8 C9 C10 -167.7(6) . . . . ?
O2 C8 C9 C14 11.5(8) . . . . ?
O3 C1 C2 C7 -23.3(10) . . . . ?
O3 C1 C2 C3 154.8(7) . . . . ?
O4 C1 C2 C7 158.4(7) . . . . ?
O4 C1 C2 C3 -23.5(10) . . . . ?
N2 C34 C33 C32 0.5(11) . . . . ?
C21 C20 C22 C23 -1.4(10) . . . . ?
C36 C37 C38 C37 -1.7(12) . . . 6_556 ?
C36 C37 C38 C39 175.3(7) . . . . ?
C36 C32 C33 C34 -178.9(6) . . . . ?
C17 C16 C15 N1 -0.1(9) . . . . ?
C17 C18 C19 N1 1.4(9) . . . . ?
C17 C20 C22 C23 176.4(6) . . . . ?
C16 C17 C18 C19 -1.3(8) . . . . ?
C16 C17 C20 C21 -143.3(6) . . . . ?
C16 C17 C20 C22 39.0(8) . . . . ?
C18 C17 C16 C15 0.8(8) . . . . ?
C18 C17 C20 C21 38.2(8) . . . . ?
C18 C17 C20 C22 -139.5(6) . . . . ?
C37 C36 C35 C36 -0.9(12) . . . 6_556 ?
C37 C36 C32 C31 -34.0(8) . . . . ?
C37 C36 C32 C33 144.5(6) . . . . ?
C37 C38 C39 C40 6.7(18) 6_556 . . . ?
C37 C38 C39 C40 -170.2(12) . . . . ?
C10 C9 C14 C13 -1.8(9) . . . . ?
C20 C21 C20 C17 -177.8(4) 6_557 . . . ?
C20 C21 C20 C22 -0.1(11) 6_557 . . . ?
C20 C17 C16 C15 -177.8(5) . . . . ?
C20 C17 C18 C19 177.2(5) . . . . ?
C20 C22 C23 C22 2.6(12) . . . 6_557 ?
C20 C22 C23 C24 -173.2(8) . . . . ?
C8 C9 C14 C13 179.1(6) . . . . ?
C22 C23 C24 C25 179.3(14) . . . . ?
C22 C23 C24 C25 4(2) 6_557 . . . ?
C19 N1 C15 C16 0.1(8) . . . . ?
C38 C39 C40 C41 169.0(11) . . . . ?
C35 C36 C37 C38 1.3(9) . . . . ?
C35 C36 C32 C31 148.3(7) . . . . ?
C35 C36 C32 C33 -33.2(9) . . . . ?
C15 N1 C19 C18 -0.7(9) . . . . ?
C9 C10 C11 Br1 -178.8(5) . . . . ?
C9 C10 C11 C12 1.4(10) . . . . ?
C9 C14 C13 C12 3.2(10) . . . . ?
C9 C14 C13 Br2 -176.4(5) . . . . ?
C1 C2 C3 C4 -177.6(8) . . . . ?
C31 C32 C33 C34 -0.3(9) . . . . ?
C34 N2 C30 C31 1.4(9) . . . . ?
C7 C2 C3 C4 0.5(13) . . . . ?
C7 C6 C5 C4 0.0(14) . . . . ?
C32 C36 C37 C38 -176.5(6) . . . . ?
C32 C36 C35 C36 176.9(5) . . . 6_556 ?
C32 C31 C30 N2 -1.2(10) . . . . ?
C23 C24 C25 C26 -174.6(12) . . . . ?
C2 C7 C6 Br3 179.7(6) . . . . ?
C2 C7 C6 C5 -1.8(13) . . . . ?
C2 C3 C4 Br5 -139.4(8) . . . . ?
C2 C3 C4 C5 -2.5(15) . . . . ?
C2 C3 C4 Br4 176.0(7) . . . . ?
C30 N2 C34 C33 -1.1(10) . . . . ?
C30 C31 C32 C36 179.2(5) . . . . ?
C30 C31 C32 C33 0.6(9) . . . . ?
C11 C10 C9 C8 178.7(6) . . . . ?
C11 C10 C9 C14 -0.5(9) . . . . ?
C11 C12 C13 C14 -2.3(10) . . . . ?
C11 C12 C13 Br2 177.3(5) . . . . ?
C6 C7 C2 C1 179.7(7) . . . . ?
C6 C7 C2 C3 1.6(12) . . . . ?
C6 C5 C4 Br5 138.6(8) . . . . ?
C6 C5 C4 C3 2.2(15) . . . . ?
C6 C5 C4 Br4 -176.2(7) . . . . ?
C29 C1B C1A C26 0.0 . . . . ?
C1B C29 C28 C27 0.0 . . . . ?
C1B C1A C26 C27 0.0 . . . . ?
C1B C1A C26 C25 -173.3(10) . . . . ?
C1A C26 C27 C28 0.0 . . . . ?
C1A C26 C25 C24 173.3(15) . . . . ?
C26 C27 C28 C29 0.0 . . . . ?
C27 C26 C25 C24 0(2) . . . . ?
C28 C29 C1B C1A 0.0 . . . . ?
C13 C12 C11 Br1 -179.8(5) . . . . ?
C13 C12 C11 C10 0.0(10) . . . . ?
C25 C26 C27 C28 173.4(9) . . . . ?
C41 C46 C44 C43 0.0 . . . . ?
C46 C41 C42 C45 0.0 . . . . ?
C46 C41 C40 C39 2(2) . . . . ?
C46 C44 C43 C45 0.0 . . . . ?
C46 C44 C43 F1 179.0(12) . . . . ?
C44 C43 C45 C42 0.0 . . . . ?
C44 C43 F1 F1 -3.3(8) . . . 6_556 ?
C43 C45 C42 C41 0.0 . . . . ?
C45 C43 F1 F1 175.7(7) . . . 6_556 ?
C42 C41 C46 C44 0.0 . . . . ?
C42 C41 C40 C39 -174.9(12) . . . . ?
C40 C41 C46 C44 -176.9(11) . . . . ?
C40 C41 C42 C45 176.9(11) . . . . ?
F3 C29 C1B C1A 179.2(9) . . . . ?
F3 C29 C28 C27 -179.1(10) . . . . ?
F1 C43 C45 C42 -179.0(12) . . . . ?

loop_
_smtbx_masks_void_nr
_smtbx_masks_void_average_x
_smtbx_masks_void_average_y
_smtbx_masks_void_average_z
_smtbx_masks_void_volume
_smtbx_masks_void_count_electrons
_smtbx_masks_void_content
1 0.387 0.250 -0.664 855.4 310.0 '8 DMF'
2 -0.387 0.750 -0.190 855.4 319.5 '8 DMF'
